data_2233024
loop_
_publ_author_name
'Liu, Ming-Liang'

_publ_section_title
;
 Tris(3-methylanilinium) pentachloridoantimonate(III) chloride
;
_journal_coeditor_code XU5391
_journal_issue 12
_journal_name_full 'Acta Crystallographica Section E'
_journal_page_first m1812
_journal_paper_doi 10.1107/S1600536811049087
_journal_volume 67
_journal_year 2011
_chemical_formula_iupac '(C7 H10 N)3 [Sb Cl5] Cl'
_chemical_formula_moiety '3(C7 H10 N +), Cl5 Sb 2-, Cl -'
_chemical_formula_sum 'C21 H30 Cl6 N3 Sb'
_chemical_formula_weight 658.93
_chemical_name_systematic
;
Tris(3-methylanilinium) pentachloridoantimonate(III) chloride
;
_space_group_IT_number 14
_symmetry_cell_setting monoclinic
_symmetry_space_group_name_Hall '-P 2ybc'
_symmetry_space_group_name_H-M 'P 1 21/c 1'
_atom_sites_solution_hydrogens geom
_atom_sites_solution_primary direct
_atom_sites_solution_secondary difmap
_audit_creation_method SHELXL-97
_cell_angle_alpha 90.00
_cell_angle_beta 122.36(2)
_cell_angle_gamma 90.00
_cell_formula_units_Z 4
_cell_length_a 17.171(3)
_cell_length_b 9.4065(19)
_cell_length_c 20.958(8)
_cell_measurement_reflns_used 5029
_cell_measurement_temperature 293(2)
_cell_measurement_theta_max 27.58
_cell_measurement_theta_min 3.07
_cell_volume 2859.4(15)
_computing_cell_refinement 'CrystalClear (Rigaku, 2005)'
_computing_data_collection 'CrystalClear (Rigaku, 2005)'
_computing_data_reduction 'CrystalClear (Rigaku, 2005)'
_computing_molecular_graphics 'SHELXTL (Sheldrick, 2008)'
_computing_publication_material 'SHELXTL (Sheldrick, 2008)'
_computing_structure_refinement 'SHELXTL (Sheldrick, 2008)'
_computing_structure_solution 'SHELXTL (Sheldrick, 2008)'
_diffrn_ambient_temperature 293(2)
_diffrn_measured_fraction_theta_full 0.998
_diffrn_measured_fraction_theta_max 0.998
_diffrn_measurement_device_type 'Rigaku SCXmini'
_diffrn_measurement_method CCD_Profile_fitting
_diffrn_radiation_monochromator graphite
_diffrn_radiation_source 'fine-focus sealed tube'
_diffrn_radiation_type MoK\a
_diffrn_radiation_wavelength 0.71073
_diffrn_reflns_av_R_equivalents 0.0613
_diffrn_reflns_av_sigmaI/netI 0.0446
_diffrn_reflns_limit_h_max 20
_diffrn_reflns_limit_h_min -20
_diffrn_reflns_limit_k_max 11
_diffrn_reflns_limit_k_min -11
_diffrn_reflns_limit_l_max 24
_diffrn_reflns_limit_l_min -24
_diffrn_reflns_number 23714
_diffrn_reflns_theta_full 25.00
_diffrn_reflns_theta_max 25.00
_diffrn_reflns_theta_min 3.12
_exptl_absorpt_coefficient_mu 1.540
_exptl_absorpt_correction_T_max 0.640
_exptl_absorpt_correction_T_min 0.566
_exptl_absorpt_correction_type multi-scan
_exptl_absorpt_process_details '(CrystalClear; Rigaku, 2005)'
_exptl_crystal_colour colorless
_exptl_crystal_density_diffrn 1.531
_exptl_crystal_density_method 'not measured'
_exptl_crystal_description block
_exptl_crystal_F_000 1320
_exptl_crystal_size_max 0.36
_exptl_crystal_size_mid 0.32
_exptl_crystal_size_min 0.28
_refine_diff_density_max 0.445
_refine_diff_density_min -0.572
_refine_ls_extinction_method none
_refine_ls_goodness_of_fit_ref 1.066
_refine_ls_hydrogen_treatment constr
_refine_ls_matrix_type full
_refine_ls_number_parameters 286
_refine_ls_number_reflns 5029
_refine_ls_number_restraints 0
_refine_ls_restrained_S_all 1.066
_refine_ls_R_factor_all 0.0684
_refine_ls_R_factor_gt 0.0451
_refine_ls_shift/su_max 0.001
_refine_ls_shift/su_mean 0.000
_refine_ls_structure_factor_coef Fsqd
_refine_ls_weighting_details 'calc w=1/[\s^2^(Fo^2^)+(0.0238P)^2^+3.2828P] where P=(Fo^2^+2Fc^2^)/3'
_refine_ls_weighting_scheme calc
_refine_ls_wR_factor_gt 0.0794
_refine_ls_wR_factor_ref 0.0854
_reflns_number_gt 3776
_reflns_number_total 5029
_reflns_threshold_expression I>2sigma(I)
_cod_data_source_file xu5391.cif
_cod_data_source_block I
_cod_original_cell_volume 2859.4(13)
_cod_original_sg_symbol_H-M 'P 21/c'
_cod_database_code 2233024
_cod_database_fobs_code 2233024

loop_
_symmetry_equiv_pos_as_xyz
'x, y, z'
'-x, y+1/2, -z+1/2'
'-x, -y, -z'
'x, -y-1/2, z-1/2'

loop_
_atom_site_type_symbol
_atom_site_label
_atom_site_fract_x
_atom_site_fract_y
_atom_site_fract_z
_atom_site_U_iso_or_equiv
_atom_site_adp_type
_atom_site_calc_flag
_atom_site_refinement_flags
_atom_site_occupancy
_atom_site_symmetry_multiplicity
C C1 0.5562(4) 0.3197(7) 0.3106(4) 0.109(2) Uani d . 1 1
H H1A 0.5571 0.4166 0.2967 0.164 Uiso calc R 1 1
H H1B 0.5821 0.3142 0.3640 0.164 Uiso calc R 1 1
H H1C 0.4937 0.2861 0.2842 0.164 Uiso calc R 1 1
C C6 0.7590(3) 0.1338(5) 0.3223(3) 0.0463(11) Uani d . 1 1
N N1 0.8598(2) 0.1246(4) 0.3760(2) 0.0598(11) Uani d . 1 1
H H1D 0.8881 0.1332 0.3510 0.090 Uiso calc R 1 1
H H1E 0.8739 0.0409 0.3994 0.090 Uiso calc R 1 1
H H1F 0.8781 0.1941 0.4099 0.090 Uiso calc R 1 1
C C3 0.5726(3) 0.1547(5) 0.2232(3) 0.0597(14) Uani d . 1 1
H H3 0.5093 0.1608 0.1890 0.072 Uiso calc R 1 1
C C7 0.7080(3) 0.2161(5) 0.3400(3) 0.0564(13) Uani d . 1 1
H H7 0.7370 0.2646 0.3858 0.068 Uiso calc R 1 1
C C5 0.7193(3) 0.0606(5) 0.2556(3) 0.0544(13) Uani d . 1 1
H H5 0.7547 0.0049 0.2439 0.065 Uiso calc R 1 1
C C2 0.6120(3) 0.2288(5) 0.2900(3) 0.0574(14) Uani d . 1 1
C C4 0.6246(4) 0.0718(6) 0.2059(3) 0.0645(15) Uani d . 1 1
H H4 0.5961 0.0225 0.1604 0.077 Uiso calc R 1 1
C C15 0.6589(5) 0.6670(8) 0.1612(4) 0.109(2) Uani d . 1 1
H H15A 0.5931 0.6597 0.1358 0.163 Uiso calc R 1 1
H H15B 0.6833 0.7087 0.2101 0.163 Uiso calc R 1 1
H H15C 0.6848 0.5740 0.1668 0.163 Uiso calc R 1 1
N N3 0.8982(3) 0.8778(5) 0.1259(3) 0.0741(13) Uani d . 1 1
H H3A 0.9256 0.9322 0.1670 0.111 Uiso calc R 1 1
H H3B 0.9028 0.9188 0.0898 0.111 Uiso calc R 1 1
H H3C 0.9254 0.7931 0.1368 0.111 Uiso calc R 1 1
C C18 0.7989(4) 0.8600(6) 0.0991(3) 0.0604(14) Uani d . 1 1
C C16 0.6829(4) 0.7576(6) 0.1162(3) 0.0653(16) Uani d . 1 1
C C17 0.7770(4) 0.7709(6) 0.1383(3) 0.0669(15) Uani d . 1 1
H H17 0.8228 0.7192 0.1791 0.080 Uiso calc R 1 1
C C19 0.7337(4) 0.9369(6) 0.0383(3) 0.0748(17) Uani d . 1 1
H H19 0.7509 0.9967 0.0126 0.090 Uiso calc R 1 1
C C20 0.6404(5) 0.9249(7) 0.0149(4) 0.091(2) Uani d . 1 1
H H20 0.5948 0.9753 -0.0265 0.109 Uiso calc R 1 1
C C21 0.6195(4) 0.8376(7) 0.0548(4) 0.0789(18) Uani d . 1 1
H H21 0.5579 0.8309 0.0398 0.095 Uiso calc R 1 1
C C8 0.6102(4) 0.5583(6) -0.0837(3) 0.092(2) Uani d . 1 1
H H8A 0.5445 0.5476 -0.1093 0.139 Uiso calc R 1 1
H H8B 0.6301 0.5295 -0.1166 0.139 Uiso calc R 1 1
H H8C 0.6265 0.6560 -0.0696 0.139 Uiso calc R 1 1
C C13 0.7928(3) 0.3667(5) 0.0939(3) 0.0463(11) Uani d . 1 1
N N2 0.8939(2) 0.3478(4) 0.1373(2) 0.0596(11) Uani d . 1 1
H H2A 0.9108 0.2925 0.1771 0.089 Uiso calc R 1 1
H H2B 0.9212 0.4321 0.1529 0.089 Uiso calc R 1 1
H H2C 0.9107 0.3073 0.1080 0.089 Uiso calc R 1 1
C C10 0.6068(4) 0.3990(6) 0.0117(4) 0.0782(17) Uani d . 1 1
H H10 0.5429 0.4085 -0.0154 0.094 Uiso calc R 1 1
C C12 0.7431(4) 0.3015(6) 0.1186(3) 0.0657(15) Uani d . 1 1
H H12 0.7718 0.2477 0.1626 0.079 Uiso calc R 1 1
C C9 0.6563(4) 0.4669(5) -0.0139(3) 0.0589(14) Uani d . 1 1
C C14 0.7512(4) 0.4478(5) 0.0293(3) 0.0538(13) Uani d . 1 1
H H14 0.7875 0.4909 0.0141 0.065 Uiso calc R 1 1
C C11 0.6489(4) 0.3181(7) 0.0760(4) 0.0848(19) Uani d . 1 1
H H11 0.6131 0.2734 0.0911 0.102 Uiso calc R 1 1
Sb Sb1 0.89514(2) 0.62601(3) 0.415711(17) 0.04348(11) Uani d . 1 1
Cl Cl3 0.88469(9) 0.44094(13) 0.32367(8) 0.0642(4) Uani d . 1 1
Cl Cl4 0.72983(9) 0.63871(17) 0.35705(8) 0.0752(4) Uani d . 1 1
Cl Cl5 0.89748(9) 0.80416(12) 0.33449(7) 0.0545(3) Uani d . 1 1
Cl Cl6 0.91678(9) 0.85259(14) 0.50888(7) 0.0625(4) Uani d . 1 1
Cl Cl1 0.96680(9) 0.10773(12) 0.26801(7) 0.0559(3) Uani d . 1 1
Cl Cl2 1.10143(8) 0.63935(13) 0.48357(7) 0.0537(3) Uani d . 1 1

loop_
_atom_site_aniso_label
_atom_site_aniso_U_11
_atom_site_aniso_U_22
_atom_site_aniso_U_33
_atom_site_aniso_U_12
_atom_site_aniso_U_13
_atom_site_aniso_U_23
C1 0.082(5) 0.112(6) 0.139(7) 0.027(4) 0.063(5) -0.020(5)
C6 0.035(2) 0.035(2) 0.057(3) 0.002(2) 0.017(2) 0.006(2)
N1 0.046(2) 0.044(2) 0.070(3) -0.002(2) 0.019(2) -0.007(2)
C3 0.042(3) 0.054(3) 0.068(4) 0.002(3) 0.019(3) 0.013(3)
C7 0.052(3) 0.050(3) 0.058(3) -0.004(2) 0.023(3) -0.016(3)
C5 0.054(3) 0.048(3) 0.056(3) 0.008(2) 0.026(3) -0.006(3)
C2 0.048(3) 0.049(3) 0.081(4) 0.006(2) 0.038(3) 0.002(3)
C4 0.056(4) 0.064(3) 0.051(3) 0.002(3) 0.014(3) -0.009(3)
C15 0.105(6) 0.131(7) 0.092(5) -0.017(5) 0.054(5) 0.001(5)
N3 0.060(3) 0.077(3) 0.091(3) -0.003(3) 0.044(3) -0.005(3)
C18 0.059(3) 0.063(3) 0.074(4) -0.014(3) 0.045(3) -0.023(3)
C16 0.077(4) 0.073(4) 0.067(4) -0.029(3) 0.053(4) -0.028(3)
C17 0.075(4) 0.068(4) 0.064(4) -0.005(3) 0.041(3) -0.023(3)
C19 0.061(4) 0.076(4) 0.089(5) -0.003(3) 0.041(4) 0.000(4)
C20 0.073(5) 0.098(5) 0.105(5) -0.008(4) 0.050(4) 0.005(4)
C21 0.057(4) 0.099(5) 0.077(5) -0.013(4) 0.033(4) -0.025(4)
C8 0.100(5) 0.077(4) 0.083(5) 0.019(4) 0.036(4) 0.017(4)
C13 0.039(3) 0.039(3) 0.054(3) -0.006(2) 0.021(2) -0.011(2)
N2 0.049(3) 0.052(3) 0.071(3) -0.004(2) 0.028(2) -0.009(2)
C10 0.048(3) 0.083(4) 0.086(5) 0.006(3) 0.025(3) 0.005(4)
C12 0.065(4) 0.072(4) 0.061(4) -0.003(3) 0.034(3) 0.011(3)
C9 0.063(4) 0.045(3) 0.058(3) 0.006(3) 0.025(3) 0.001(3)
C14 0.062(4) 0.040(3) 0.065(4) -0.010(2) 0.038(3) -0.003(3)
C11 0.056(4) 0.106(5) 0.107(5) -0.003(3) 0.054(4) 0.025(4)
Sb1 0.04486(19) 0.03558(17) 0.0501(2) 0.00541(15) 0.02546(15) 0.00729(15)
Cl3 0.0684(9) 0.0456(7) 0.0781(10) -0.0013(6) 0.0388(8) -0.0083(7)
Cl4 0.0484(8) 0.0886(11) 0.0848(10) 0.0051(8) 0.0331(8) 0.0039(9)
Cl5 0.0633(8) 0.0436(7) 0.0570(8) 0.0114(6) 0.0325(7) 0.0160(6)
Cl6 0.0567(8) 0.0648(9) 0.0676(9) 0.0076(7) 0.0343(7) -0.0057(7)
Cl1 0.0608(8) 0.0441(7) 0.0609(8) 0.0055(6) 0.0312(7) 0.0050(6)
Cl2 0.0490(7) 0.0505(7) 0.0526(7) 0.0027(6) 0.0212(6) 0.0055(6)

loop_
_atom_type_symbol
_atom_type_description
_atom_type_scat_dispersion_real
_atom_type_scat_dispersion_imag
_atom_type_scat_source
C C 0.0033 0.0016 'International Tables Vol C Tables 4.2.6.8 and 6.1.1.4'
H H 0.0000 0.0000 'International Tables Vol C Tables 4.2.6.8 and 6.1.1.4'
Cl Cl 0.1484 0.1585 'International Tables Vol C Tables 4.2.6.8 and 6.1.1.4'
N N 0.0061 0.0033 'International Tables Vol C Tables 4.2.6.8 and 6.1.1.4'
O O 0.0106 0.0060 'International Tables Vol C Tables 4.2.6.8 and 6.1.1.4'
Sb Sb -0.5866 1.5461 'International Tables Vol C Tables 4.2.6.8 and 6.1.1.4'

loop_
_geom_angle_atom_site_label_1
_geom_angle_atom_site_label_2
_geom_angle_atom_site_label_3
_geom_angle
C2 C1 H1A 109.5
C2 C1 H1B 109.5
H1A C1 H1B 109.5
C2 C1 H1C 109.5
H1A C1 H1C 109.5
H1B C1 H1C 109.5
C7 C6 C5 121.5(4)
C7 C6 N1 119.3(4)
C5 C6 N1 119.2(4)
C6 N1 H1D 109.5
C6 N1 H1E 109.5
H1D N1 H1E 109.5
C6 N1 H1F 109.5
H1D N1 H1F 109.5
H1E N1 H1F 109.5
C4 C3 C2 121.4(5)
C4 C3 H3 119.3
C2 C3 H3 119.3
C6 C7 C2 120.9(5)
C6 C7 H7 119.5
C2 C7 H7 119.5
C6 C5 C4 118.2(5)
C6 C5 H5 120.9
C4 C5 H5 120.9
C3 C2 C7 117.2(5)
C3 C2 C1 122.4(5)
C7 C2 C1 120.4(5)
C3 C4 C5 120.7(5)
C3 C4 H4 119.6
C5 C4 H4 119.6
C16 C15 H15A 109.5
C16 C15 H15B 109.5
H15A C15 H15B 109.5
C16 C15 H15C 109.5
H15A C15 H15C 109.5
H15B C15 H15C 109.5
C18 N3 H3A 109.5
C18 N3 H3B 109.5
H3A N3 H3B 109.5
C18 N3 H3C 109.5
H3A N3 H3C 109.5
H3B N3 H3C 109.5
C17 C18 C19 122.3(5)
C17 C18 N3 118.2(5)
C19 C18 N3 119.4(5)
C21 C16 C17 116.5(5)
C21 C16 C15 123.8(6)
C17 C16 C15 119.6(6)
C18 C17 C16 119.2(6)
C18 C17 H17 120.4
C16 C17 H17 120.4
C18 C19 C20 119.6(6)
C18 C19 H19 120.2
C20 C19 H19 120.2
C21 C20 C19 117.6(6)
C21 C20 H20 121.2
C19 C20 H20 121.2
C20 C21 C16 124.7(6)
C20 C21 H21 117.6
C16 C21 H21 117.6
C9 C8 H8A 109.5
C9 C8 H8B 109.5
H8A C8 H8B 109.5
C9 C8 H8C 109.5
H8A C8 H8C 109.5
H8B C8 H8C 109.5
C12 C13 C14 121.7(5)
C12 C13 N2 118.8(5)
C14 C13 N2 119.5(4)
C13 N2 H2A 109.5
C13 N2 H2B 109.5
H2A N2 H2B 109.5
C13 N2 H2C 109.5
H2A N2 H2C 109.5
H2B N2 H2C 109.5
C11 C10 C9 121.9(5)
C11 C10 H10 119.1
C9 C10 H10 119.1
C13 C12 C11 117.5(5)
C13 C12 H12 121.3
C11 C12 H12 121.3
C10 C9 C14 116.0(5)
C10 C9 C8 121.9(5)
C14 C9 C8 122.0(5)
C13 C14 C9 121.5(5)
C13 C14 H14 119.3
C9 C14 H14 119.3
C10 C11 C12 121.4(5)
C10 C11 H11 119.3
C12 C11 H11 119.3
Cl5 Sb1 Cl4 93.76(5)
Cl5 Sb1 Cl3 87.77(5)
Cl4 Sb1 Cl3 93.52(5)
Cl5 Sb1 Cl6 85.20(5)
Cl4 Sb1 Cl6 89.91(5)
Cl3 Sb1 Cl6 172.36(4)
Cl5 Sb1 Cl2 81.10(4)
Cl4 Sb1 Cl2 174.39(4)
Cl3 Sb1 Cl2 88.54(4)
Cl6 Sb1 Cl2 87.44(4)

loop_
_geom_bond_atom_site_label_1
_geom_bond_atom_site_label_2
_geom_bond_distance
_geom_bond_publ_flag
C1 C2 1.510(7) ?
C1 H1A 0.9600 ?
C1 H1B 0.9600 ?
C1 H1C 0.9600 ?
C6 C7 1.360(6) ?
C6 C5 1.369(6) ?
C6 N1 1.478(5) ?
N1 H1D 0.8900 ?
N1 H1E 0.8900 ?
N1 H1F 0.8900 ?
C3 C4 1.373(7) ?
C3 C2 1.375(7) ?
C3 H3 0.9300 ?
C7 C2 1.408(7) ?
C7 H7 0.9300 ?
C5 C4 1.388(6) ?
C5 H5 0.9300 ?
C4 H4 0.9300 ?
C15 C16 1.484(8) ?
C15 H15A 0.9600 ?
C15 H15B 0.9600 ?
C15 H15C 0.9600 ?
N3 C18 1.492(6) ?
N3 H3A 0.8900 ?
N3 H3B 0.8900 ?
N3 H3C 0.8900 ?
C18 C17 1.360(7) ?
C18 C19 1.369(7) ?
C16 C21 1.381(8) ?
C16 C17 1.428(7) ?
C17 H17 0.9300 ?
C19 C20 1.406(8) ?
C19 H19 0.9300 ?
C20 C21 1.350(8) ?
C20 H20 0.9300 ?
C21 H21 0.9300 ?
C8 C9 1.504(7) ?
C8 H8A 0.9600 ?
C8 H8B 0.9600 ?
C8 H8C 0.9600 ?
C13 C12 1.357(6) ?
C13 C14 1.375(6) ?
C13 N2 1.478(5) ?
N2 H2A 0.8900 ?
N2 H2B 0.8900 ?
N2 H2C 0.8900 ?
C10 C11 1.368(8) ?
C10 C9 1.382(7) ?
C10 H10 0.9300 ?
C12 C11 1.376(7) ?
C12 H12 0.9300 ?
C9 C14 1.390(7) ?
C14 H14 0.9300 ?
C11 H11 0.9300 ?
Sb1 Cl2 3.0319(14) y
Sb1 Cl3 2.5325(14) y
Sb1 Cl4 2.4182(15) y
Sb1 Cl5 2.4043(13) y
Sb1 Cl6 2.7779(14) y

loop_
_geom_hbond_atom_site_label_D
_geom_hbond_atom_site_label_H
_geom_hbond_atom_site_label_A
_geom_hbond_site_symmetry_A
_geom_hbond_distance_DH
_geom_hbond_distance_HA
_geom_hbond_distance_DA
_geom_hbond_angle_DHA
N1 H1D Cl1 . 0.89 2.72 3.602(4) 169
N1 H1E Cl6 1_545 0.89 2.67 3.513(4) 158
N1 H1F Cl2 3_766 0.89 2.59 3.455(4) 163
N2 H2A Cl1 . 0.89 2.37 3.240(4) 166
N2 H2B Cl1 2_755 0.89 2.40 3.249(4) 160
N2 H2C Cl2 2_745 0.89 2.41 3.238(4) 155
N3 H3A Cl1 1_565 0.89 2.47 3.344(5) 167
N3 H3B Cl2 2_755 0.89 2.56 3.366(5) 151
N3 H3C Cl1 2_755 0.89 2.55 3.355(5) 151

loop_
_geom_torsion_atom_site_label_1
_geom_torsion_atom_site_label_2
_geom_torsion_atom_site_label_3
_geom_torsion_atom_site_label_4
_geom_torsion
C5 C6 C7 C2 0.0(8)
N1 C6 C7 C2 179.3(4)
C7 C6 C5 C4 -0.3(7)
N1 C6 C5 C4 -179.6(4)
C4 C3 C2 C7 -0.1(8)
C4 C3 C2 C1 -179.5(5)
C6 C7 C2 C3 0.2(7)
C6 C7 C2 C1 179.5(5)
C2 C3 C4 C5 -0.2(8)
C6 C5 C4 C3 0.3(8)
C19 C18 C17 C16 -0.7(8)
N3 C18 C17 C16 176.8(4)
C21 C16 C17 C18 0.3(7)
C15 C16 C17 C18 -176.6(5)
C17 C18 C19 C20 0.2(9)
N3 C18 C19 C20 -177.3(5)
C18 C19 C20 C21 0.7(9)
C19 C20 C21 C16 -1.0(10)
C17 C16 C21 C20 0.5(9)
C15 C16 C21 C20 177.3(6)
C14 C13 C12 C11 0.7(8)
N2 C13 C12 C11 -178.4(5)
C11 C10 C9 C14 0.1(9)
C11 C10 C9 C8 -178.7(6)
C12 C13 C14 C9 -0.1(7)
N2 C13 C14 C9 179.1(4)
C10 C9 C14 C13 -0.4(7)
C8 C9 C14 C13 178.5(5)
C9 C10 C11 C12 0.6(10)
C13 C12 C11 C10 -1.0(9)
